data_8102075
loop_
_publ_author_name
'Wiehl, L.'
'Schreuer, J.'
'Stojic, A.'

_publ_section_title
;
Crystal structure of tetrakis(\m-betaine-O,O')dibromodicopper
(II) dibromide dihydrate, [Cu~2~{(CH~3~)~3~NCH~2~COO}~4~Br~2~]Br~2~ 
&#x00B7; 2H~2~O, with a propeller-shaped dinuclear copper complex
;
_journal_issue 4
_journal_name_full 'Zeitschrift f\"ur Kristallographie - New Crystal Structures'
_journal_page_first 527
_journal_page_last 528
_journal_volume 221
_journal_year 2006
_chemical_formula_structural '[Cu2((CH3)3NCH2COO)4Br2]Br2 &#x00B7; 2H2O'
_chemical_formula_sum 'C20 H48 Br4 Cu2 N4 O10'
_chemical_formula_weight 951.34
_chemical_name_systematic
; 
tetrakis(\m-betaine-O,O')dibromo-dicopper(II) dibromide dihydrate
;
_space_group_IT_number 14
_symmetry_cell_setting monoclinic
_symmetry_space_group_name_Hall '-P 2ybc'
_symmetry_space_group_name_H-M 'P 1 21/c 1'
_atom_sites_solution_hydrogens geom
_atom_sites_solution_primary direct
_atom_sites_solution_secondary difmap
_audit_creation_method SHELXL-97
_cell_angle_alpha 90.00
_cell_angle_beta 108.194(5)
_cell_angle_gamma 90.00
_cell_formula_units_Z 2
_cell_length_a 11.3039(7)
_cell_length_b 14.7663(9)
_cell_length_c 11.3239(7)
_cell_measurement_reflns_used 1746
_cell_measurement_temperature 293(2)
_cell_measurement_theta_max 26.00
_cell_measurement_theta_min 3.79
_cell_volume 1795.7(2)
_computing_cell_refinement 'CrysAlis RED 1.171.29.9 beta'
_computing_data_collection 'CrysAlis CCD 1.171.29.9 beta'
_computing_data_reduction 'CrysAlis RED 1.171.29.9 beta'
_computing_molecular_graphics 'ORTEP-3 (Farrugia, 1997); Accelrys MS Modeling 4.0'
_computing_structure_refinement 'SHELXL-97 (Sheldrick, 1997)'
_computing_structure_solution 'SHELXS-97 (Sheldrick, 1990)'
_diffrn_ambient_temperature 293(2)
_diffrn_measured_fraction_theta_full 0.955
_diffrn_measured_fraction_theta_max 0.955
_diffrn_measurement_device_type 'Oxford Diffraction Xcalibur3 & Sapphire3 CCD'
_diffrn_measurement_method phi/omega
_diffrn_radiation_monochromator graphite
_diffrn_radiation_source 'fine-focus sealed tube'
_diffrn_radiation_type MoK\a
_diffrn_radiation_wavelength 0.71073
_diffrn_reflns_av_R_equivalents 0.0236
_diffrn_reflns_av_sigmaI/netI 0.0221
_diffrn_reflns_limit_h_max 13
_diffrn_reflns_limit_h_min -11
_diffrn_reflns_limit_k_max 15
_diffrn_reflns_limit_k_min -18
_diffrn_reflns_limit_l_max 13
_diffrn_reflns_limit_l_min -13
_diffrn_reflns_number 12155
_diffrn_reflns_theta_full 26.00
_diffrn_reflns_theta_max 26.00
_diffrn_reflns_theta_min 3.79
_exptl_absorpt_coefficient_mu 5.683
_exptl_absorpt_correction_type none
_exptl_crystal_colour 'light green'
_exptl_crystal_density_diffrn 1.760
_exptl_crystal_density_method 'not measured'
_exptl_crystal_description plate
_exptl_crystal_F_000 948
_exptl_crystal_size_max 0.28
_exptl_crystal_size_mid 0.14
_exptl_crystal_size_min 0.08
_refine_diff_density_max 0.990
_refine_diff_density_min -0.582
_refine_diff_density_rms 0.095
_refine_ls_extinction_method none
_refine_ls_goodness_of_fit_ref 1.003
_refine_ls_hydrogen_treatment mixed
_refine_ls_matrix_type full
_refine_ls_number_parameters 275
_refine_ls_number_reflns 3499
_refine_ls_number_restraints 2
_refine_ls_restrained_S_all 1.003
_refine_ls_R_factor_all 0.0405
_refine_ls_R_factor_gt 0.0323
_refine_ls_shift/su_max 0.022
_refine_ls_shift/su_mean 0.001
_refine_ls_structure_factor_coef Fsqd
_refine_ls_weighting_details 'w=1/[\s^2^(Fo^2^)+(0.0607P)^2^+0.0000P] where P=(Fo^2^+2Fc^2^)/3'
_refine_ls_weighting_scheme calc
_refine_ls_wR_factor_gt 0.0818
_refine_ls_wR_factor_ref 0.0846
_reflns_number_gt 2900
_reflns_number_total 3499
_reflns_threshold_expression >2sigma(I)
_cod_data_source_file 1267-1913.cff
_cod_data_source_block b2cb1w
_cod_depositor_comments
;
The following automatic conversions were performed:

'_refine_ls_weighting_scheme' value 'calc
w=1/[\s^2^(Fo^2^)+(0.0607P)^2^+0.0000P] where P=(Fo^2^+2Fc^2^)/3' was
changed to 'calc'. New tag '_refine_ls_weighting_details' was
created. The value of the new tag was set to
'w=1/[\s^2^(Fo^2^)+(0.0607P)^2^+0.0000P] where P=(Fo^2^+2Fc^2^)/3'.

Automatic conversion script
Id: cif_fix_values 3143 2015-03-26 13:38:13Z robertas 
;
_cod_original_cell_volume 1795.65(19)
_cod_original_sg_symbol_H-M P12(1)/c1
_cod_database_code 8102075

loop_
_symmetry_equiv_pos_as_xyz
'x, y, z'
'-x, y+1/2, -z+1/2'
'-x, -y, -z'
'x, -y-1/2, z-1/2'

loop_
_atom_site_label
_atom_site_type_symbol
_atom_site_fract_x
_atom_site_fract_y
_atom_site_fract_z
_atom_site_U_iso_or_equiv
_atom_site_adp_type
_atom_site_occupancy
_atom_site_symmetry_multiplicity
_atom_site_Wyckoff_symbol
_atom_site_calc_flag
_atom_site_refinement_flags
_atom_site_disorder_assembly
_atom_site_disorder_group
Cu1 Cu 0.44567(3) 0.02394(2) 0.58939(3) 0.02657(11) Uani 1 4 e d . . .
Br1 Br 0.31587(3) 0.07848(2) 0.72430(3) 0.03970(12) Uani 1 4 e d . . .
Br2 Br 0.90118(3) 0.21869(3) 0.94946(4) 0.05124(13) Uani 1 4 e d . . .
O1W1 O 0.8033(4) -0.2074(3) 0.8770(6) 0.132(2) Uani 1 4 e d D . .
H1W1 H 0.890(5) -0.197(5) 0.933(6) 0.150 Uiso 1 4 e d D . .
H2W1 H 0.764(7) -0.260(4) 0.826(6) 0.150 Uiso 1 4 e d D . .
O1A O 0.6138(2) 0.01550(17) 0.7113(2) 0.0432(6) Uani 1 4 e d . . .
O2A O 0.6985(2) -0.02033(18) 0.5640(2) 0.0450(6) Uani 1 4 e d . . .
N1A N 0.9427(2) -0.00069(19) 0.7329(3) 0.0364(6) Uani 1 4 e d . . .
C5A C 0.7039(3) -0.0029(2) 0.6727(3) 0.0307(6) Uani 1 4 e d . . .
C4A C 0.8286(3) -0.0027(3) 0.7738(3) 0.0333(7) Uani 1 4 e d . . .
C3A C 0.9419(4) 0.0827(3) 0.6562(4) 0.0519(10) Uani 1 4 e d . . .
C2A C 1.0527(3) 0.0072(3) 0.8508(4) 0.0494(9) Uani 1 4 e d . . .
C1A C 0.9587(5) -0.0848(3) 0.6660(5) 0.0604(12) Uani 1 4 e d . . .
H11A H 0.832(3) 0.049(2) 0.826(3) 0.032(9) Uiso 1 4 e d . . .
H10A H 0.826(4) -0.049(3) 0.814(4) 0.049(11) Uiso 1 4 e d . . .
H9A H 0.939(4) 0.136(3) 0.706(4) 0.070(14) Uiso 1 4 e d . . .
H8A H 0.872(4) 0.069(3) 0.582(4) 0.065(13) Uiso 1 4 e d . . .
H7A H 1.019(4) 0.084(3) 0.640(4) 0.058(12) Uiso 1 4 e d . . .
H6A H 1.044(4) 0.068(3) 0.894(4) 0.070(14) Uiso 1 4 e d . . .
H5A H 1.125(4) 0.012(2) 0.826(3) 0.051(10) Uiso 1 4 e d . . .
H4A H 1.055(3) -0.051(3) 0.898(4) 0.053(11) Uiso 1 4 e d . . .
H3A H 1.039(5) -0.091(3) 0.661(5) 0.089(17) Uiso 1 4 e d . . .
H2A H 0.885(4) -0.086(2) 0.598(4) 0.053(12) Uiso 1 4 e d . . .
H1A H 0.941(4) -0.131(3) 0.712(4) 0.050(12) Uiso 1 4 e d . . .
O1B O 0.4912(2) 0.14482(14) 0.5433(2) 0.0437(6) Uani 1 4 e d . . .
O2B O 0.5708(2) 0.10745(14) 0.3936(2) 0.0430(6) Uani 1 4 e d . . .
N1B N 0.5824(2) 0.32571(16) 0.5436(2) 0.0299(5) Uani 1 4 e d . . .
C5B C 0.5403(3) 0.1622(2) 0.4629(3) 0.0309(6) Uani 1 4 e d . . .
C4B C 0.5680(3) 0.2601(2) 0.4390(3) 0.0332(7) Uani 1 4 e d . . .
C3B C 0.6226(4) 0.4136(2) 0.5008(4) 0.0392(8) Uani 1 4 e d . . .
C2B C 0.6808(4) 0.2951(3) 0.6589(3) 0.0422(8) Uani 1 4 e d . . .
C1B C 0.4616(3) 0.3412(3) 0.5703(4) 0.0418(8) Uani 1 4 e d . . .
H11B H 0.639(3) 0.261(2) 0.420(3) 0.030(8) Uiso 1 4 e d . . .
H10B H 0.501(3) 0.281(2) 0.375(3) 0.025(8) Uiso 1 4 e d . . .
H9B H 0.632(4) 0.461(3) 0.566(4) 0.055(11) Uiso 1 4 e d . . .
H8B H 0.562(4) 0.437(3) 0.422(4) 0.047(10) Uiso 1 4 e d . . .
H7B H 0.699(3) 0.407(2) 0.486(3) 0.034(9) Uiso 1 4 e d . . .
H6B H 0.660(3) 0.237(3) 0.687(4) 0.052(11) Uiso 1 4 e d . . .
H5B H 0.689(3) 0.338(2) 0.716(3) 0.033(9) Uiso 1 4 e d . . .
H4B H 0.756(4) 0.293(2) 0.639(4) 0.046(10) Uiso 1 4 e d . . .
H3B H 0.434(3) 0.291(3) 0.597(3) 0.040(10) Uiso 1 4 e d . . .
H2B H 0.395(4) 0.358(3) 0.480(4) 0.057(11) Uiso 1 4 e d . . .
H1B H 0.478(4) 0.381(3) 0.636(4) 0.066(13) Uiso 1 4 e d . . .

loop_
_atom_site_aniso_label
_atom_site_aniso_U_11
_atom_site_aniso_U_22
_atom_site_aniso_U_33
_atom_site_aniso_U_23
_atom_site_aniso_U_13
_atom_site_aniso_U_12
Cu1 0.0286(2) 0.0268(2) 0.0262(2) -0.00224(14) 0.01111(14) -0.00273(14)
Br1 0.03702(19) 0.0520(2) 0.0351(2) -0.00191(14) 0.01846(14) 0.00481(13)
Br2 0.0482(2) 0.0482(2) 0.0596(3) -0.00562(17) 0.02009(18) -0.00560(16)
O1W1 0.080(3) 0.073(2) 0.214(6) 0.019(3) 0.004(3) -0.003(2)
O1A 0.0310(12) 0.0653(16) 0.0329(12) -0.0068(11) 0.0097(10) -0.0001(11)
O2A 0.0339(12) 0.0691(16) 0.0301(13) -0.0092(11) 0.0071(10) 0.0020(11)
N1A 0.0315(14) 0.0474(16) 0.0318(14) 0.0065(12) 0.0118(11) 0.0078(12)
C5A 0.0337(16) 0.0287(15) 0.0291(16) -0.0001(12) 0.0091(13) -0.0009(12)
C4A 0.0316(16) 0.0403(19) 0.0287(17) 0.0020(15) 0.0104(13) 0.0000(13)
C3A 0.042(2) 0.065(3) 0.050(2) 0.022(2) 0.0163(19) -0.0037(18)
C2A 0.0307(19) 0.073(3) 0.041(2) 0.008(2) 0.0063(16) 0.0057(17)
C1A 0.058(3) 0.065(3) 0.060(3) -0.008(2) 0.021(2) 0.021(2)
O1B 0.0629(15) 0.0282(11) 0.0530(14) -0.0014(10) 0.0371(13) -0.0058(10)
O2B 0.0673(16) 0.0259(11) 0.0449(13) -0.0042(10) 0.0309(12) -0.0062(11)
N1B 0.0356(13) 0.0283(13) 0.0274(13) -0.0011(10) 0.0124(10) -0.0001(10)
C5B 0.0309(15) 0.0301(15) 0.0295(15) 0.0021(13) 0.0064(12) -0.0011(12)
C4B 0.0411(19) 0.0304(16) 0.0289(17) -0.0005(13) 0.0120(15) -0.0035(14)
C3B 0.045(2) 0.0252(16) 0.049(2) 0.0000(15) 0.0172(17) -0.0034(14)
C2B 0.046(2) 0.046(2) 0.0306(18) 0.0008(16) 0.0057(15) 0.0048(16)
C1B 0.044(2) 0.0396(19) 0.048(2) -0.0027(17) 0.0226(17) 0.0018(15)

loop_
_atom_type_symbol
_atom_type_description
_atom_type_scat_dispersion_real
_atom_type_scat_dispersion_imag
_atom_type_scat_source
C C 0.0033 0.0016 'International Tables Vol C Tables 4.2.6.8 and 6.1.1.4'
H H 0.0000 0.0000 'International Tables Vol C Tables 4.2.6.8 and 6.1.1.4'
O O 0.0106 0.0060 'International Tables Vol C Tables 4.2.6.8 and 6.1.1.4'
N N 0.0061 0.0033 'International Tables Vol C Tables 4.2.6.8 and 6.1.1.4'
Cu Cu 0.3201 1.2651 'International Tables Vol C Tables 4.2.6.8 and 6.1.1.4'
Br Br -0.2901 2.4595 'International Tables Vol C Tables 4.2.6.8 and 6.1.1.4'

loop_
_geom_angle_atom_site_label_1
_geom_angle_atom_site_label_2
_geom_angle_atom_site_label_3
_geom_angle
_geom_angle_site_symmetry_1
_geom_angle_site_symmetry_3
_geom_angle_publ_flag
O2B Cu1 O1B 163.80(9) 3_656 . ?
O2B Cu1 O1A 88.25(11) 3_656 . ?
O1B Cu1 O1A 88.17(11) . . ?
O2B Cu1 O2A 88.96(11) 3_656 3_656 ?
O1B Cu1 O2A 90.21(11) . 3_656 ?
O1A Cu1 O2A 164.24(10) . 3_656 ?
O2B Cu1 Br1 99.36(7) 3_656 . ?
O1B Cu1 Br1 96.84(7) . . ?
O1A Cu1 Br1 102.07(7) . . ?
O2A Cu1 Br1 93.69(7) 3_656 . ?
O2B Cu1 Cu1 84.08(7) 3_656 3_656 ?
O1B Cu1 Cu1 79.95(7) . 3_656 ?
O1A Cu1 Cu1 86.85(7) . 3_656 ?
O2A Cu1 Cu1 77.44(7) 3_656 3_656 ?
Br1 Cu1 Cu1 170.48(2) . 3_656 ?
H1W1 O1W1 H2W1 131(6) . . ?
C5A O1A Cu1 118.6(2) . . ?
C5A O2A Cu1 130.5(2) . 3_656 ?
C1A N1A C4A 113.0(3) . . ?
C1A N1A C3A 111.5(3) . . ?
C4A N1A C3A 110.1(3) . . ?
C1A N1A C2A 108.3(3) . . ?
C4A N1A C2A 106.1(3) . . ?
C3A N1A C2A 107.5(3) . . ?
O2A C5A O1A 126.5(3) . . ?
O2A C5A C4A 119.8(3) . . ?
O1A C5A C4A 113.7(3) . . ?
N1A C4A C5A 117.0(3) . . ?
N1A C4A H11A 107(2) . . ?
C5A C4A H11A 108.7(19) . . ?
N1A C4A H10A 111(3) . . ?
C5A C4A H10A 103(3) . . ?
H11A C4A H10A 109(3) . . ?
N1A C3A H9A 109(3) . . ?
N1A C3A H8A 101(2) . . ?
H9A C3A H8A 120(4) . . ?
N1A C3A H7A 107(2) . . ?
H9A C3A H7A 107(4) . . ?
H8A C3A H7A 113(4) . . ?
N1A C2A H6A 108(2) . . ?
N1A C2A H5A 107(2) . . ?
H6A C2A H5A 107(3) . . ?
N1A C2A H4A 106(2) . . ?
H6A C2A H4A 118(3) . . ?
H5A C2A H4A 110(3) . . ?
N1A C1A H3A 112(3) . . ?
N1A C1A H2A 102(2) . . ?
H3A C1A H2A 126(4) . . ?
N1A C1A H1A 105(2) . . ?
H3A C1A H1A 110(4) . . ?
H2A C1A H1A 99(4) . . ?
C5B O1B Cu1 126.8(2) . . ?
C5B O2B Cu1 121.7(2) . 3_656 ?
C2B N1B C4B 111.2(3) . . ?
C2B N1B C3B 108.9(3) . . ?
C4B N1B C3B 105.7(2) . . ?
C2B N1B C1B 110.2(3) . . ?
C4B N1B C1B 112.1(3) . . ?
C3B N1B C1B 108.5(3) . . ?
O1B C5B O2B 127.3(3) . . ?
O1B C5B C4B 119.6(3) . . ?
O2B C5B C4B 113.1(3) . . ?
N1B C4B C5B 116.8(3) . . ?
N1B C4B H11B 107(2) . . ?
C5B C4B H11B 108(2) . . ?
N1B C4B H10B 105.2(19) . . ?
C5B C4B H10B 107.2(18) . . ?
H11B C4B H10B 113(3) . . ?
N1B C3B H9B 110(2) . . ?
N1B C3B H8B 113(2) . . ?
H9B C3B H8B 107(3) . . ?
N1B C3B H7B 111(2) . . ?
H9B C3B H7B 108(3) . . ?
H8B C3B H7B 107(3) . . ?
N1B C2B H6B 111(2) . . ?
N1B C2B H5B 107(2) . . ?
H6B C2B H5B 111(3) . . ?
N1B C2B H4B 106(2) . . ?
H6B C2B H4B 112(3) . . ?
H5B C2B H4B 108(3) . . ?
N1B C1B H3B 112(2) . . ?
N1B C1B H2B 104(2) . . ?
H3B C1B H2B 107(3) . . ?
N1B C1B H1B 107(3) . . ?
H3B C1B H1B 106(4) . . ?
H2B C1B H1B 122(3) . . ?

loop_
_geom_bond_atom_site_label_1
_geom_bond_atom_site_label_2
_geom_bond_distance
_geom_bond_site_symmetry_2
_geom_bond_publ_flag
Cu1 O2B 1.965(2) 3_656 ?
Cu1 O1B 1.973(2) . ?
Cu1 O1A 1.973(2) . ?
Cu1 O2A 1.977(2) 3_656 ?
Cu1 Br1 2.5562(5) . ?
Cu1 Cu1 2.7674(7) 3_656 ?
O1W1 H1W1 1.00(4) . ?
O1W1 H2W1 0.98(4) . ?
O1A C5A 1.256(4) . ?
O2A C5A 1.240(4) . ?
O2A Cu1 1.977(2) 3_656 ?
N1A C1A 1.495(5) . ?
N1A C4A 1.500(4) . ?
N1A C3A 1.506(5) . ?
N1A C2A 1.518(4) . ?
C5A C4A 1.514(4) . ?
C4A H11A 0.95(3) . ?
C4A H10A 0.82(4) . ?
C3A H9A 0.97(5) . ?
C3A H8A 0.97(5) . ?
C3A H7A 0.95(4) . ?
C2A H6A 1.04(5) . ?
C2A H5A 0.95(4) . ?
C2A H4A 1.00(4) . ?
C1A H3A 0.93(6) . ?
C1A H2A 0.94(4) . ?
C1A H1A 0.92(4) . ?
O1B C5B 1.233(4) . ?
O2B C5B 1.248(4) . ?
O2B Cu1 1.964(2) 3_656 ?
N1B C2B 1.496(4) . ?
N1B C4B 1.499(4) . ?
N1B C3B 1.504(4) . ?
N1B C1B 1.505(4) . ?
C5B C4B 1.521(4) . ?
C4B H11B 0.89(3) . ?
C4B H10B 0.93(3) . ?
C3B H9B 1.00(4) . ?
C3B H8B 1.00(4) . ?
C3B H7B 0.94(4) . ?
C2B H6B 0.98(4) . ?
C2B H5B 0.88(4) . ?
C2B H4B 0.94(4) . ?
C1B H3B 0.89(4) . ?
C1B H2B 1.09(4) . ?
C1B H1B 0.91(5) . ?
